data_2222631
loop_
_publ_author_name
'Fun, Hoong-Kun'
'Chanawanno, Kullapa'
'Chantrapromma, Suchada'

_publ_section_title
;1,1'-Dimethyl-4,4'-(2,4-di-1-naphthylcyclobutane-1,3-diyl)dipyridinium--(<i>E</i>)-1-methyl-4-[2-(1-naphthyl)vinyl]pyridinium--4-aminobenzenesulfonate--water
 (0.25/1.50/2/2)
;
_journal_coeditor_code CI2847
_journal_issue 8
_journal_name_full 'Acta Crystallographica Section E'
_journal_page_first o2048
_journal_page_last o2049
_journal_paper_doi 10.1107/S1600536809029730
_journal_volume 65
_journal_year 2009
_chemical_formula_iupac '1.5C18 H16 N +, 0.25C36 H32 N2 2+, 2C6 H6 N O3 S -, 2H2 O'
_chemical_formula_moiety '1.5(C18 H16 N +), 0.25(C36 H32 N2 2+), 2(C6 H6 N O3 S -), 2(H2 O)'
_chemical_formula_sum 'C48 H48 N4 O8 S2'
_chemical_formula_weight 873.04
_chemical_melting_point_gt 513
_chemical_melting_point_lt 514
_chemical_name_systematic
'1,1'-Dimethyl-4,4'-(2,4-di-1-naphthylcyclobutane-1,3-diyl)dipyridinium--(<i>E</i>)-1-methyl-4-[2-(1-naphthyl)vinyl]pyridinium--4-aminobenzenesulfonate--water (0.25/1.50/2/2)'
_space_group_IT_number 14
_symmetry_cell_setting monoclinic
_symmetry_space_group_name_Hall '-P 2ybc'
_symmetry_space_group_name_H-M 'P 1 21/c 1'
_atom_sites_solution_hydrogens geom
_atom_sites_solution_primary direct
_atom_sites_solution_secondary difmap
_audit_creation_method SHELXL-97
_cell_angle_alpha 90.00
_cell_angle_beta 97.921(3)
_cell_angle_gamma 90.00
_cell_formula_units_Z 2
_cell_length_a 6.6352(4)
_cell_length_b 14.8824(8)
_cell_length_c 20.9347(13)
_cell_measurement_reflns_used 4099
_cell_measurement_temperature 100(2)
_cell_measurement_theta_max 26.00
_cell_measurement_theta_min 0.98
_cell_volume 2047.5(2)
_computing_cell_refinement 'SAINT (Bruker, 2005)'
_computing_data_collection 'APEX2 (Bruker, 2005)'
_computing_data_reduction 'SAINT (Bruker, 2005)'
_computing_molecular_graphics 'SHELXTL (Sheldrick, 2008)'
_computing_publication_material
;
SHELXTL (Sheldrick, 2008) and PLATON (Spek, 2009)
;
_computing_structure_refinement 'SHELXTL (Sheldrick, 2008)'
_computing_structure_solution 'SHELXTL (Sheldrick, 2008)'
_diffrn_ambient_temperature 100
_diffrn_measured_fraction_theta_full 0.999
_diffrn_measured_fraction_theta_max 0.999
_diffrn_measurement_device_type 'Bruker APEXII CCD area-detector'
_diffrn_measurement_method '\f and \w'
_diffrn_radiation_monochromator graphite
_diffrn_radiation_source 'sealed tube'
_diffrn_radiation_type MoK\a
_diffrn_radiation_wavelength 0.71073
_diffrn_reflns_av_R_equivalents 0.0439
_diffrn_reflns_av_sigmaI/netI 0.0385
_diffrn_reflns_limit_h_max 8
_diffrn_reflns_limit_h_min -8
_diffrn_reflns_limit_k_max 18
_diffrn_reflns_limit_k_min -16
_diffrn_reflns_limit_l_max 23
_diffrn_reflns_limit_l_min -25
_diffrn_reflns_number 21302
_diffrn_reflns_theta_full 26.00
_diffrn_reflns_theta_max 26.00
_diffrn_reflns_theta_min 0.98
_diffrn_standards_number 0
_exptl_absorpt_coefficient_mu 0.194
_exptl_absorpt_correction_T_max 0.9862
_exptl_absorpt_correction_T_min 0.9061
_exptl_absorpt_correction_type multi-scan
_exptl_absorpt_process_details '(SADABS; Bruker, 2005)'
_exptl_crystal_colour Green
_exptl_crystal_density_diffrn 1.416
_exptl_crystal_density_method 'not measured'
_exptl_crystal_description Needle
_exptl_crystal_F_000 920
_exptl_crystal_size_max 0.52
_exptl_crystal_size_mid 0.13
_exptl_crystal_size_min 0.07
_refine_diff_density_max 1.204
_refine_diff_density_min -0.615
_refine_ls_extinction_method none
_refine_ls_goodness_of_fit_ref 1.068
_refine_ls_hydrogen_treatment constr
_refine_ls_matrix_type full
_refine_ls_number_parameters 440
_refine_ls_number_reflns 4099
_refine_ls_number_restraints 300
_refine_ls_restrained_S_all 1.031
_refine_ls_R_factor_all 0.1089
_refine_ls_R_factor_gt 0.0972
_refine_ls_shift/su_max 0.001
_refine_ls_shift/su_mean 0.000
_refine_ls_structure_factor_coef Fsqd
_refine_ls_weighting_details 'calc w=1/[\s^2^(Fo^2^)+(0.1017P)^2^+16.5792P] where P=(Fo^2^+2Fc^2^)/3'
_refine_ls_weighting_scheme calc
_refine_ls_wR_factor_gt 0.2639
_refine_ls_wR_factor_ref 0.2747
_reflns_number_gt 3550
_reflns_number_total 4099
_reflns_threshold_expression I>2\s(I)
_cod_data_source_file ci2847.cif
_cod_data_source_block I
_cod_depositor_comments
;
The following automatic conversions were performed:
'_symmetry_cell_setting' value 'Monoclinic' changed to 'monoclinic'
according to '/home/saulius/struct/CIF-dictionaries/cif_core.dic'
dictionary named 'cif_core.dic' version 2.4.1 from 2010-06-29.

Automatic conversion script
Id: cif_fix_enum 1527 2010-12-29 10:47:43Z saulius 

The following automatic conversions were performed:

'_symmetry_cell_setting' value 'Monoclinic' changed to 'monoclinic'
according to /home/saulius/struct/CIF-dictionaries/cif_core.dic
dictionary named 'cif_core.dic' version 2.4.1 from 2010-06-29.

Automatic conversion script
Id: cif_fix_values 1715 2011-07-08 13:25:40Z adriana 
;
_cod_original_sg_symbol_H-M 'P 21/c'
_cod_database_code 2222631
_cod_database_fobs_code 2222631

loop_
_symmetry_equiv_pos_as_xyz
'x, y, z'
'-x, y+1/2, -z+1/2'
'-x, -y, -z'
'x, -y-1/2, z-1/2'

loop_
_atom_site_type_symbol
_atom_site_label
_atom_site_fract_x
_atom_site_fract_y
_atom_site_fract_z
_atom_site_U_iso_or_equiv
_atom_site_adp_type
_atom_site_calc_flag
_atom_site_refinement_flags
_atom_site_occupancy
_atom_site_disorder_assembly
_atom_site_disorder_group
S S1 0.3679(2) 0.09002(8) 0.28289(6) 0.0218(3) Uani d . 1 . .
O O1 0.5862(6) 0.0903(2) 0.28680(19) 0.0275(9) Uani d . 1 . .
O O2 0.2700(6) 0.0497(3) 0.2232(2) 0.0298(9) Uani d . 1 . .
O O3 0.2958(7) 0.0516(3) 0.3399(2) 0.0352(10) Uani d . 1 . .
N N2 0.1545(7) 0.4776(3) 0.2898(2) 0.0245(10) Uani d . 1 . .
H H2B 0.2400 0.5174 0.2807 0.029 Uiso calc R 1 . .
H H2C 0.0426 0.4940 0.3028 0.029 Uiso calc R 1 . .
C C19 0.2965(8) 0.2043(3) 0.2812(2) 0.0197(10) Uani d . 1 . .
C C20 0.4260(8) 0.2701(4) 0.2610(2) 0.0227(11) Uani d . 1 . .
H H20 0.5461 0.2529 0.2461 0.027 Uiso calc R 1 . .
C C21 0.3758(8) 0.3600(4) 0.2630(3) 0.0226(11) Uani d . 1 . .
H H21 0.4642 0.4028 0.2501 0.027 Uiso calc R 1 . .
C C22 0.1966(8) 0.3877(3) 0.2838(2) 0.0197(10) Uani d . 1 . .
C C23 0.0644(8) 0.3219(4) 0.3019(2) 0.0212(11) Uani d . 1 . .
H H23 -0.0585 0.3393 0.3148 0.025 Uiso calc R 1 . .
C C24 0.1135(8) 0.2316(4) 0.3009(2) 0.0224(11) Uani d . 1 . .
H H24 0.0242 0.1889 0.3134 0.027 Uiso calc R 1 . .
N N1 0.2543(17) 0.1774(6) 0.5190(5) 0.024(2) Uani d PD 0.75 A 1
C C1 0.2403(16) 0.6807(6) 0.4633(4) 0.0197(19) Uani d PD 0.75 A 1
C C2 0.2154(18) 0.6500(6) 0.3985(4) 0.0223(17) Uani d PD 0.75 A 1
H H2 0.2124 0.5866 0.3900 0.027 Uiso d PR 0.75 A 1
C C3 0.1902(17) 0.7092(5) 0.3482(5) 0.0228(19) Uani d PD 0.75 A 1
H H3 0.1750 0.6867 0.3048 0.027 Uiso d PR 0.75 A 1
C C4 0.191(2) 0.8026(7) 0.3597(5) 0.025(3) Uani d PD 0.75 A 1
H H4 0.1721 0.8437 0.3240 0.030 Uiso d PR 0.75 A 1
C C5 0.215(3) 0.8344(7) 0.4214(6) 0.028(3) Uani d PD 0.75 A 1
H H5 0.2177 0.8980 0.4290 0.033 Uiso d PR 0.75 A 1
C C6 0.240(3) 0.7748(6) 0.4755(5) 0.022(2) Uani d PD 0.75 A 1
C C7 0.264(4) 0.8077(7) 0.5393(6) 0.025(3) Uani d PD 0.75 A 1
H H7 0.2570 0.8712 0.5468 0.030 Uiso d PR 0.75 A 1
C C8 0.294(3) 0.7491(7) 0.5904(5) 0.021(2) Uani d PD 0.75 A 1
H H8 0.3159 0.7714 0.6338 0.026 Uiso d PR 0.75 A 1
C C9 0.294(2) 0.6548(7) 0.5788(4) 0.020(2) Uani d PD 0.75 A 1
H H9 0.3097 0.6144 0.6149 0.024 Uiso d PR 0.75 A 1
C C10 0.269(2) 0.6203(6) 0.5185(4) 0.025(2) Uani d PD 0.75 A 1
C C11 0.2690(12) 0.5210(5) 0.5082(4) 0.0316(18) Uani d PD 0.75 A 1
H H11 0.2690 0.5006 0.4647 0.038 Uiso d PR 0.75 A 1
C C12 0.2670(11) 0.4559(5) 0.5546(4) 0.0280(16) Uani d PD 0.75 A 1
H H12 0.2651 0.4745 0.5984 0.034 Uiso d PR 0.75 A 1
C C13 0.2678(15) 0.3597(6) 0.5405(4) 0.032(2) Uani d PD 0.75 A 1
C C14 0.2476(19) 0.3249(8) 0.4777(5) 0.027(3) Uani d PD 0.75 A 1
H H14 0.2419 0.3647 0.4414 0.032 Uiso d PR 0.75 A 1
C C15 0.239(3) 0.2339(7) 0.4682(6) 0.026(3) Uani d PD 0.75 A 1
H H15 0.2190 0.2103 0.4251 0.031 Uiso d PR 0.75 A 1
C C16 0.274(2) 0.2081(7) 0.5799(5) 0.028(3) Uani d PD 0.75 A 1
H H16 0.2816 0.1666 0.6153 0.034 Uiso d PR 0.75 A 1
C C17 0.2813(15) 0.2983(7) 0.5916(4) 0.025(2) Uani d PD 0.75 A 1
H H17 0.2945 0.3197 0.6352 0.030 Uiso d PR 0.75 A 1
C C18 0.259(2) 0.0794(7) 0.5068(6) 0.035(3) Uani d PD 0.75 A 1
H H18A 0.1841 0.0665 0.4652 0.053 Uiso calc PR 0.75 A 1
H H18B 0.1984 0.0482 0.5395 0.053 Uiso calc PR 0.75 A 1
H H18C 0.3974 0.0602 0.5078 0.053 Uiso calc PR 0.75 A 1
N N1A 0.285(6) 0.1907(16) 0.5264(14) 0.018(5) Uani d PDU 0.25 B 2
C C1A 0.239(4) 0.6868(16) 0.4553(14) 0.024(4) Uani d PDU 0.25 B 2
C C2A 0.208(6) 0.6680(19) 0.3881(14) 0.0223(17) Uani d PDU 0.25 B 2
H H2A 0.1985 0.6086 0.3742 0.027 Uiso calc PR 0.25 B 2
C C3A 0.193(5) 0.735(2) 0.3437(15) 0.0228(19) Uani d PDU 0.25 B 2
H H3A 0.1732 0.7209 0.3000 0.027 Uiso calc PR 0.25 B 2
C C4A 0.206(7) 0.826(2) 0.3629(17) 0.024(5) Uani d PDU 0.25 B 2
H H4A 0.1959 0.8710 0.3320 0.028 Uiso calc PR 0.25 B 2
C C5A 0.233(10) 0.8472(19) 0.4267(17) 0.023(6) Uani d PDU 0.25 B 2
H H5A 0.2386 0.9073 0.4390 0.028 Uiso calc PR 0.25 B 2
C C6A 0.254(11) 0.7784(17) 0.4752(15) 0.025(5) Uani d PDU 0.25 B 2
C C7A 0.285(12) 0.801(2) 0.5412(16) 0.025(6) Uani d PDU 0.25 B 2
H H7A 0.2940 0.8613 0.5538 0.030 Uiso calc PR 0.25 B 2
C C8A 0.300(10) 0.734(2) 0.5867(16) 0.026(6) Uani d PDU 0.25 B 2
H H8A 0.3174 0.7491 0.6303 0.031 Uiso calc PR 0.25 B 2
C C9A 0.290(8) 0.643(2) 0.5675(15) 0.026(6) Uani d PDU 0.25 B 2
H H9A 0.3136 0.5984 0.5990 0.031 Uiso calc PR 0.25 B 2
C C10A 0.248(7) 0.6176(16) 0.5052(15) 0.025(5) Uani d PDU 0.25 B 2
C C11A 0.138(4) 0.5304(12) 0.4899(10) 0.026(4) Uani d PDU 0.25 B 2
H H11A 0.2028 0.5009 0.4561 0.031 Uiso calc PR 0.25 B 2
C C12A 0.108(3) 0.4637(11) 0.5361(9) 0.023(3) Uani d PDU 0.25 B 2
H H12A 0.1363 0.4886 0.5797 0.028 Uiso calc PR 0.25 B 2
C C13A 0.204(4) 0.3737(12) 0.5336(10) 0.014(4) Uani d PDU 0.25 B 2
C C14A 0.208(5) 0.3306(17) 0.4740(11) 0.012(5) Uani d PDU 0.25 B 2
H H14A 0.1831 0.3634 0.4359 0.015 Uiso calc PR 0.25 B 2
C C15A 0.247(8) 0.2405(17) 0.4719(14) 0.016(6) Uani d PDU 0.25 B 2
H H15A 0.2481 0.2128 0.4322 0.019 Uiso calc PR 0.25 B 2
C C16A 0.284(6) 0.2299(17) 0.5844(13) 0.012(5) Uani d PDU 0.25 B 2
H H16A 0.3106 0.1956 0.6218 0.014 Uiso calc PR 0.25 B 2
C C17A 0.244(4) 0.3190(16) 0.5887(11) 0.011(5) Uani d PDU 0.25 B 2
H H17A 0.2423 0.3446 0.6292 0.014 Uiso calc PR 0.25 B 2
C C18A 0.300(6) 0.0916(17) 0.5214(19) 0.033(8) Uani d PDU 0.25 B 2
H H18D 0.3278 0.0661 0.5639 0.049 Uiso calc PR 0.25 B 2
H H18E 0.4090 0.0766 0.4974 0.049 Uiso calc PR 0.25 B 2
H H18F 0.1747 0.0680 0.4998 0.049 Uiso calc PR 0.25 B 2
O O1W -0.0921(7) 0.0188(3) 0.3769(2) 0.0447(12) Uani d . 1 . .
H H1W1 0.0098 0.0320 0.3590 0.067 Uiso d R 1 . .
H H2W1 -0.1996 0.0310 0.3525 0.067 Uiso d R 1 . .

loop_
_atom_site_aniso_label
_atom_site_aniso_U_11
_atom_site_aniso_U_22
_atom_site_aniso_U_33
_atom_site_aniso_U_12
_atom_site_aniso_U_13
_atom_site_aniso_U_23
S1 0.0227(7) 0.0165(6) 0.0267(7) 0.0017(5) 0.0054(5) 0.0013(5)
O1 0.034(2) 0.0158(18) 0.032(2) 0.0041(16) 0.0041(17) -0.0007(16)
O2 0.031(2) 0.022(2) 0.035(2) -0.0017(16) 0.0011(17) -0.0079(17)
O3 0.049(3) 0.025(2) 0.034(2) 0.0064(18) 0.015(2) 0.0102(18)
N2 0.028(2) 0.014(2) 0.033(2) 0.0018(18) 0.008(2) -0.0024(18)
C19 0.019(2) 0.021(3) 0.018(2) 0.000(2) 0.0002(19) 0.001(2)
C20 0.021(3) 0.026(3) 0.022(3) 0.001(2) 0.006(2) 0.001(2)
C21 0.022(3) 0.021(3) 0.025(3) -0.003(2) 0.003(2) 0.005(2)
C22 0.030(3) 0.018(2) 0.010(2) 0.001(2) -0.0016(19) 0.0020(18)
C23 0.021(3) 0.024(3) 0.020(2) 0.003(2) 0.007(2) 0.000(2)
C24 0.022(3) 0.027(3) 0.019(2) -0.001(2) 0.002(2) 0.000(2)
N1 0.019(5) 0.024(4) 0.027(4) -0.009(3) 0.001(3) -0.002(3)
C1 0.014(3) 0.025(4) 0.020(4) -0.003(3) 0.003(3) -0.007(3)
C2 0.020(3) 0.024(4) 0.023(4) 0.001(3) 0.003(3) -0.002(3)
C3 0.023(3) 0.027(5) 0.019(3) -0.003(4) 0.002(2) -0.001(4)
C4 0.021(5) 0.032(7) 0.021(4) 0.000(5) -0.002(3) 0.001(4)
C5 0.029(6) 0.025(5) 0.028(5) 0.001(5) 0.000(4) -0.004(4)
C6 0.014(5) 0.027(4) 0.027(4) 0.002(3) 0.002(3) -0.004(3)
C7 0.029(8) 0.016(4) 0.029(5) 0.001(4) 0.004(4) -0.004(3)
C8 0.020(4) 0.016(5) 0.026(4) 0.000(4) -0.001(3) -0.010(3)
C9 0.022(4) 0.022(5) 0.019(4) 0.002(3) 0.007(4) -0.007(3)
C10 0.027(5) 0.026(4) 0.022(6) -0.003(3) 0.006(4) -0.008(3)
C11 0.029(4) 0.040(5) 0.024(4) 0.008(3) -0.004(3) -0.004(3)
C12 0.020(4) 0.041(4) 0.023(4) 0.002(3) 0.000(3) 0.000(3)
C13 0.034(5) 0.031(5) 0.027(5) 0.015(4) -0.010(4) -0.001(4)
C14 0.026(7) 0.032(5) 0.022(4) 0.006(4) 0.000(4) 0.001(4)
C15 0.020(5) 0.033(5) 0.023(5) -0.004(4) 0.002(4) -0.005(4)
C16 0.021(5) 0.033(6) 0.030(5) -0.004(5) 0.005(4) 0.002(4)
C17 0.021(5) 0.034(7) 0.019(4) 0.012(4) -0.001(3) 0.001(4)
C18 0.044(7) 0.026(5) 0.034(6) -0.007(4) -0.002(5) -0.002(4)
N1A 0.018(7) 0.017(7) 0.020(7) -0.003(6) 0.001(5) 0.000(5)
C1A 0.023(6) 0.026(6) 0.024(6) 0.001(5) 0.004(5) 0.001(5)
C2A 0.020(3) 0.024(4) 0.023(4) 0.001(3) 0.003(3) -0.002(3)
C3A 0.023(3) 0.027(5) 0.019(3) -0.003(4) 0.002(2) -0.001(4)
C4A 0.022(7) 0.026(7) 0.022(7) -0.001(6) 0.002(5) 0.001(6)
C5A 0.023(7) 0.027(8) 0.019(8) 0.000(6) 0.003(6) -0.001(6)
C6A 0.024(7) 0.026(7) 0.024(7) 0.001(6) 0.004(6) 0.000(6)
C7A 0.026(8) 0.025(8) 0.025(8) 0.000(6) 0.004(6) 0.000(6)
C8A 0.024(8) 0.026(8) 0.028(8) -0.001(6) 0.004(6) 0.002(6)
C9A 0.025(8) 0.026(8) 0.026(8) -0.002(6) 0.004(6) 0.002(6)
C10A 0.025(6) 0.029(7) 0.023(6) -0.002(5) 0.004(5) -0.003(5)
C11A 0.026(6) 0.027(6) 0.025(6) -0.001(5) 0.003(5) -0.001(5)
C12A 0.025(6) 0.025(6) 0.021(6) 0.002(5) 0.005(5) 0.001(5)
C13A 0.016(6) 0.013(6) 0.014(6) 0.002(5) 0.005(5) 0.006(5)
C14A 0.012(7) 0.012(7) 0.013(7) -0.003(5) 0.004(5) 0.003(6)
C15A 0.015(8) 0.017(8) 0.016(8) -0.003(6) 0.001(6) 0.002(6)
C16A 0.010(7) 0.014(8) 0.012(7) 0.002(6) 0.003(5) 0.004(5)
C17A 0.012(7) 0.010(7) 0.012(7) 0.004(6) 0.001(5) 0.004(5)
C18A 0.031(11) 0.033(11) 0.034(11) -0.010(8) 0.006(8) -0.007(8)
O1W 0.041(3) 0.061(3) 0.034(2) 0.017(2) 0.012(2) 0.015(2)

loop_
_atom_type_symbol
_atom_type_description
_atom_type_scat_dispersion_real
_atom_type_scat_dispersion_imag
_atom_type_scat_source
C C 0.0033 0.0016 'International Tables Vol C Tables 4.2.6.8 and 6.1.1.4'
H H 0.0000 0.0000 'International Tables Vol C Tables 4.2.6.8 and 6.1.1.4'
N N 0.0061 0.0033 'International Tables Vol C Tables 4.2.6.8 and 6.1.1.4'
O O 0.0106 0.0060 'International Tables Vol C Tables 4.2.6.8 and 6.1.1.4'
S S 0.1246 0.1234 'International Tables Vol C Tables 4.2.6.8 and 6.1.1.4'

loop_
_geom_angle_atom_site_label_1
_geom_angle_atom_site_label_2
_geom_angle_atom_site_label_3
_geom_angle_site_symmetry_1
_geom_angle_site_symmetry_3
_geom_angle
_geom_angle_publ_flag
O1 S1 O2 . . 112.1(2) ?
O1 S1 O3 . . 113.2(3) ?
O2 S1 O3 . . 112.5(3) ?
O1 S1 C19 . . 105.2(2) ?
O2 S1 C19 . . 107.1(2) ?
O3 S1 C19 . . 106.0(2) ?
C22 N2 H2B . . 120.0 ?
C22 N2 H2C . . 120.0 ?
H2B N2 H2C . . 120.0 ?
C24 C19 C20 . . 118.6(5) ?
C24 C19 S1 . . 121.1(4) ?
C20 C19 S1 . . 120.2(4) ?
C21 C20 C19 . . 120.4(5) ?
C21 C20 H20 . . 119.8 ?
C19 C20 H20 . . 119.8 ?
C20 C21 C22 . . 121.3(5) ?
C20 C21 H21 . . 119.4 ?
C22 C21 H21 . . 119.4 ?
N2 C22 C21 . . 120.8(5) ?
N2 C22 C23 . . 120.8(5) ?
C21 C22 C23 . . 118.3(5) ?
C24 C23 C22 . . 121.2(5) ?
C24 C23 H23 . . 119.4 ?
C22 C23 H23 . . 119.4 ?
C23 C24 C19 . . 120.2(5) ?
C23 C24 H24 . . 119.9 ?
C19 C24 H24 . . 119.9 ?
C16 N1 C15 . . 121.5(8) ?
C16 N1 C18 . . 119.8(8) ?
C15 N1 C18 . . 118.6(8) ?
C2 C1 C6 . . 119.1(7) ?
C2 C1 C10 . . 123.1(7) ?
C6 C1 C10 . . 117.8(7) ?
C3 C2 C1 . . 121.0(7) ?
C3 C2 H2 . . 119.7 ?
C1 C2 H2 . . 119.3 ?
C2 C3 C4 . . 120.5(7) ?
C2 C3 H3 . . 119.4 ?
C4 C3 H3 . . 120.1 ?
C5 C4 C3 . . 120.1(8) ?
C5 C4 H4 . . 120.0 ?
C3 C4 H4 . . 119.9 ?
C4 C5 C6 . . 121.3(8) ?
C4 C5 H5 . . 119.8 ?
C6 C5 H5 . . 118.9 ?
C7 C6 C1 . . 120.6(7) ?
C7 C6 C5 . . 121.3(8) ?
C1 C6 C5 . . 118.1(7) ?
C8 C7 C6 . . 120.1(7) ?
C8 C7 H7 . . 120.1 ?
C6 C7 H7 . . 119.7 ?
C7 C8 C9 . . 119.8(7) ?
C7 C8 H8 . . 120.3 ?
C9 C8 H8 . . 119.9 ?
C10 C9 C8 . . 122.0(7) ?
C10 C9 H9 . . 118.9 ?
C8 C9 H9 . . 119.1 ?
C9 C10 C1 . . 119.6(7) ?
C9 C10 C11 . . 120.6(7) ?
C1 C10 C11 . . 119.9(7) ?
C12 C11 C10 . . 126.6(7) ?
C12 C11 H11 . . 116.6 ?
C10 C11 H11 . . 116.8 ?
C11 C12 C13 . . 123.2(7) ?
C11 C12 H12 . . 118.3 ?
C13 C12 H12 . . 118.5 ?
C17 C13 C14 . . 117.6(8) ?
C17 C13 C12 . . 119.1(8) ?
C14 C13 C12 . . 123.3(8) ?
C15 C14 C13 . . 119.9(9) ?
C15 C14 H14 . . 120.0 ?
C13 C14 H14 . . 120.0 ?
N1 C15 C14 . . 120.4(9) ?
N1 C15 H15 . . 119.8 ?
C14 C15 H15 . . 119.8 ?
N1 C16 C17 . . 120.1(8) ?
N1 C16 H16 . . 120.1 ?
C17 C16 H16 . . 119.9 ?
C16 C17 C13 . . 120.6(8) ?
C16 C17 H17 . . 119.6 ?
C13 C17 H17 . . 119.8 ?
N1 C18 H18A . . 109.5 ?
N1 C18 H18B . . 109.5 ?
H18A C18 H18B . . 109.5 ?
N1 C18 H18C . . 109.5 ?
H18A C18 H18C . . 109.5 ?
H18B C18 H18C . . 109.5 ?
C16A N1A C15A . . 120.0(18) ?
C16A N1A C18A . . 120(2) ?
C15A N1A C18A . . 119.4(19) ?
C2A C1A C6A . . 118.2(16) ?
C2A C1A C10A . . 123.7(18) ?
C6A C1A C10A . . 118.0(16) ?
C3A C2A C1A . . 121.3(19) ?
C3A C2A H2A . . 119.4 ?
C1A C2A H2A . . 119.4 ?
C2A C3A C4A . . 120.9(19) ?
C2A C3A H3A . . 119.5 ?
C4A C3A H3A . . 119.5 ?
C5A C4A C3A . . 120(2) ?
C5A C4A H4A . . 120.0 ?
C3A C4A H4A . . 120.0 ?
C4A C5A C6A . . 121(2) ?
C4A C5A H5A . . 119.5 ?
C6A C5A H5A . . 119.5 ?
C7A C6A C1A . . 120.8(17) ?
C7A C6A C5A . . 120.5(18) ?
C1A C6A C5A . . 118.6(16) ?
C8A C7A C6A . . 119.4(19) ?
C8A C7A H7A . . 120.3 ?
C6A C7A H7A . . 120.3 ?
C7A C8A C9A . . 120(2) ?
C7A C8A H8A . . 119.9 ?
C9A C8A H8A . . 119.9 ?
C10A C9A C8A . . 122(2) ?
C10A C9A H9A . . 118.8 ?
C8A C9A H9A . . 118.8 ?
C9A C10A C1A . . 118.6(17) ?
C9A C10A C11A . . 118(2) ?
C1A C10A C11A . . 119.0(18) ?
C12A C11A C10A . . 124.7(17) ?
C12A C11A C12A . 3_566 91.9(16) ?
C10A C11A C12A . 3_566 117(2) ?
C12A C11A H11A . . 107.2 ?
C10A C11A H11A . . 107.2 ?
C12A C11A H11A 3_566 . 107.2 ?
C11A C12A C13A . . 120.2(16) ?
C11A C12A C11A . 3_566 88.1(16) ?
C13A C12A C11A . 3_566 116.5(17) ?
C11A C12A H12A . . 110.1 ?
C13A C12A H12A . . 110.1 ?
C11A C12A H12A 3_566 . 110.1 ?
C17A C13A C14A . . 116.1(16) ?
C17A C13A C12A . . 121.7(16) ?
C14A C13A C12A . . 120.1(16) ?
C15A C14A C13A . . 120.1(18) ?
C15A C14A H14A . . 120.0 ?
C13A C14A H14A . . 120.0 ?
N1A C15A C14A . . 121.6(19) ?
N1A C15A H15A . . 119.2 ?
C14A C15A H15A . . 119.2 ?
N1A C16A C17A . . 120.4(19) ?
N1A C16A H16A . . 119.8 ?
C17A C16A H16A . . 119.8 ?
C16A C17A C13A . . 121.9(18) ?
C16A C17A H17A . . 119.1 ?
C13A C17A H17A . . 119.1 ?
N1A C18A H18D . . 109.5 ?
N1A C18A H18E . . 109.5 ?
H18D C18A H18E . . 109.5 ?
N1A C18A H18F . . 109.5 ?
H18D C18A H18F . . 109.5 ?
H18E C18A H18F . . 109.5 ?
H1W1 O1W H2W1 . . 110.2 ?

loop_
_geom_bond_atom_site_label_1
_geom_bond_atom_site_label_2
_geom_bond_site_symmetry_2
_geom_bond_distance
_geom_bond_publ_flag
S1 O1 . 1.439(4) ?
S1 O2 . 1.456(4) ?
S1 O3 . 1.462(4) ?
S1 C19 . 1.765(5) ?
N2 C22 . 1.376(7) ?
N2 H2B . 0.86 ?
N2 H2C . 0.86 ?
C19 C24 . 1.395(7) ?
C19 C20 . 1.406(7) ?
C20 C21 . 1.381(8) ?
C20 H20 . 0.93 ?
C21 C22 . 1.385(8) ?
C21 H21 . 0.93 ?
C22 C23 . 1.401(7) ?
C23 C24 . 1.384(8) ?
C23 H23 . 0.93 ?
C24 H24 . 0.93 ?
N1 C16 . 1.344(10) ?
N1 C15 . 1.350(9) ?
N1 C18 . 1.481(11) ?
C1 C2 . 1.419(9) ?
C1 C6 . 1.423(9) ?
C1 C10 . 1.457(10) ?
C2 C3 . 1.364(10) ?
C2 H2 . 0.96 ?
C3 C4 . 1.411(11) ?
C3 H3 . 0.96 ?
C4 C5 . 1.364(10) ?
C4 H4 . 0.96 ?
C5 C6 . 1.431(9) ?
C5 H5 . 0.96 ?
C6 C7 . 1.411(9) ?
C7 C8 . 1.373(10) ?
C7 H7 . 0.96 ?
C8 C9 . 1.424(10) ?
C8 H8 . 0.96 ?
C9 C10 . 1.351(10) ?
C9 H9 . 0.96 ?
C10 C11 . 1.493(11) ?
C11 C12 . 1.374(11) ?
C11 H11 . 0.96 ?
C12 C13 . 1.462(11) ?
C12 H12 . 0.96 ?
C13 C17 . 1.401(11) ?
C13 C14 . 1.402(10) ?
C14 C15 . 1.368(10) ?
C14 H14 . 0.96 ?
C15 H15 . 0.96 ?
C16 C17 . 1.363(12) ?
C16 H16 . 0.96 ?
C17 H17 . 0.96 ?
C18 H18A . 0.96 ?
C18 H18B . 0.96 ?
C18 H18C . 0.96 ?
N1A C16A . 1.348(17) ?
N1A C15A . 1.354(16) ?
N1A C18A . 1.484(18) ?
C1A C2A . 1.421(16) ?
C1A C6A . 1.425(16) ?
C1A C10A . 1.463(17) ?
C2A C3A . 1.358(18) ?
C2A H2A . 0.93 ?
C3A C4A . 1.407(19) ?
C3A H3A . 0.93 ?
C4A C5A . 1.361(18) ?
C4A H4A . 0.93 ?
C5A C6A . 1.435(16) ?
C5A H5A . 0.93 ?
C6A C7A . 1.411(16) ?
C7A C8A . 1.373(17) ?
C7A H7A . 0.93 ?
C8A C9A . 1.422(18) ?
C8A H8A . 0.93 ?
C9A C10A . 1.348(18) ?
C9A H9A . 0.93 ?
C10A C11A . 1.500(9) ?
C11A C12A . 1.421(18) ?
C11A C12A 3_566 1.65(3) ?
C11A H11A . 0.98 ?
C12A C13A . 1.488(18) ?
C12A C11A 3_566 1.65(3) ?
C12A H12A . 0.98 ?
C13A C17A . 1.406(18) ?
C13A C14A . 1.407(16) ?
C14A C15A . 1.368(17) ?
C14A H14A . 0.93 ?
C15A H15A . 0.93 ?
C16A C17A . 1.359(19) ?
C16A H16A . 0.93 ?
C17A H17A . 0.93 ?
C18A H18D . 0.96 ?
C18A H18E . 0.96 ?
C18A H18F . 0.96 ?
O1W H1W1 . 0.84 ?
O1W H2W1 . 0.84 ?

loop_
_geom_hbond_atom_site_label_D
_geom_hbond_atom_site_label_H
_geom_hbond_atom_site_label_A
_geom_hbond_site_symmetry_A
_geom_hbond_distance_DH
_geom_hbond_distance_HA
_geom_hbond_distance_DA
_geom_hbond_angle_DHA
O1W H1W1 O3 . 0.84 2.01 2.831(7) 164
O1W H2W1 O1 1_455 0.84 2.04 2.853(6) 164
N2 H2B O1 2_655 0.86 2.23 3.018(6) 153
N2 H2C O2 2_555 0.86 2.23 2.991(6) 147
C18 H18A O1W . 0.96 2.52 3.448(13) 163
C18 H18B O1W 3_556 0.96 2.21 3.168(13) 173

loop_
_geom_torsion_atom_site_label_1
_geom_torsion_atom_site_label_2
_geom_torsion_atom_site_label_3
_geom_torsion_atom_site_label_4
_geom_torsion_site_symmetry_1
_geom_torsion_site_symmetry_2
_geom_torsion_site_symmetry_3
_geom_torsion_site_symmetry_4
_geom_torsion
_geom_torsion_publ_flag
O1 S1 C19 C24 . . . . -156.2(4) ?
O2 S1 C19 C24 . . . . 84.3(5) ?
O3 S1 C19 C24 . . . . -36.0(5) ?
O1 S1 C19 C20 . . . . 22.6(5) ?
O2 S1 C19 C20 . . . . -96.9(4) ?
O3 S1 C19 C20 . . . . 142.9(4) ?
C24 C19 C20 C21 . . . . 2.4(8) ?
S1 C19 C20 C21 . . . . -176.4(4) ?
C19 C20 C21 C22 . . . . -1.1(8) ?
C20 C21 C22 N2 . . . . 175.5(5) ?
C20 C21 C22 C23 . . . . -1.0(8) ?
N2 C22 C23 C24 . . . . -174.7(5) ?
C21 C22 C23 C24 . . . . 1.8(7) ?
C22 C23 C24 C19 . . . . -0.5(8) ?
C20 C19 C24 C23 . . . . -1.7(7) ?
S1 C19 C24 C23 . . . . 177.2(4) ?
C6 C1 C2 C3 . . . . -0.4(13) ?
C10 C1 C2 C3 . . . . -179.7(9) ?
C1 C2 C3 C4 . . . . 0.9(12) ?
C2 C3 C4 C5 . . . . -0.9(17) ?
C3 C4 C5 C6 . . . . 0(2) ?
C2 C1 C6 C7 . . . . 179.9(13) ?
C10 C1 C6 C7 . . . . -1(2) ?
C2 C1 C6 C5 . . . . -0.1(19) ?
C10 C1 C6 C5 . . . . 179.3(13) ?
C4 C5 C6 C7 . . . . -179.9(16) ?
C4 C5 C6 C1 . . . . 0(2) ?
C1 C6 C7 C8 . . . . 2(2) ?
C5 C6 C7 C8 . . . . -178.0(16) ?
C6 C7 C8 C9 . . . . -2(2) ?
C7 C8 C9 C10 . . . . 1(2) ?
C8 C9 C10 C1 . . . . -0.1(19) ?
C8 C9 C10 C11 . . . . -179.9(13) ?
C2 C1 C10 C9 . . . . 179.2(10) ?
C6 C1 C10 C9 . . . . -0.2(17) ?
C2 C1 C10 C11 . . . . -1.0(15) ?
C6 C1 C10 C11 . . . . 179.7(13) ?
C9 C10 C11 C12 . . . . 9.0(18) ?
C1 C10 C11 C12 . . . . -170.9(9) ?
C10 C11 C12 C13 . . . . -179.9(10) ?
C11 C12 C13 C17 . . . . 175.2(8) ?
C11 C12 C13 C14 . . . . -7.4(14) ?
C17 C13 C14 C15 . . . . 0.9(15) ?
C12 C13 C14 C15 . . . . -176.6(12) ?
C16 N1 C15 C14 . . . . 1.4(18) ?
C18 N1 C15 C14 . . . . -175.7(13) ?
C13 C14 C15 N1 . . . . -1.4(18) ?
C15 N1 C16 C17 . . . . -0.9(16) ?
C18 N1 C16 C17 . . . . 176.2(12) ?
N1 C16 C17 C13 . . . . 0.3(16) ?
C14 C13 C17 C16 . . . . -0.3(15) ?
C12 C13 C17 C16 . . . . 177.2(11) ?
C6A C1A C2A C3A . . . . 0(3) ?
C10A C1A C2A C3A . . . . 177(2) ?
C1A C2A C3A C4A . . . . 0(2) ?
C2A C3A C4A C5A . . . . 0(5) ?
C3A C4A C5A C6A . . . . 2(7) ?
C2A C1A C6A C7A . . . . 180(4) ?
C10A C1A C6A C7A . . . . 2(6) ?
C2A C1A C6A C5A . . . . 1(6) ?
C10A C1A C6A C5A . . . . -176(4) ?
C4A C5A C6A C7A . . . . 179(5) ?
C4A C5A C6A C1A . . . . -2(7) ?
C1A C6A C7A C8A . . . . 0(8) ?
C5A C6A C7A C8A . . . . 179(5) ?
C6A C7A C8A C9A . . . . 1(8) ?
C7A C8A C9A C10A . . . . -6(7) ?
C8A C9A C10A C1A . . . . 8(6) ?
C8A C9A C10A C11A . . . . -149(4) ?
C2A C1A C10A C9A . . . . 176(3) ?
C6A C1A C10A C9A . . . . -6(5) ?
C2A C1A C10A C11A . . . . -27(4) ?
C6A C1A C10A C11A . . . . 151(4) ?
C9A C10A C11A C12A . . . . -12(5) ?
C1A C10A C11A C12A . . . . -170(2) ?
C9A C10A C11A C12A . . . 3_566 101(4) ?
C1A C10A C11A C12A . . . 3_566 -56(4) ?
C10A C11A C12A C13A . . . . -115(3) ?
C12A C11A C12A C13A 3_566 . . . 120(2) ?
C10A C11A C12A C11A . . . 3_566 125(3) ?
C12A C11A C12A C11A 3_566 . . 3_566 0.000(2) ?
C11A C12A C13A C17A . . . . 156(2) ?
C11A C12A C13A C17A 3_566 . . . -100(2) ?
C11A C12A C13A C14A . . . . -41(3) ?
C11A C12A C13A C14A 3_566 . . . 63(2) ?
C17A C13A C14A C15A . . . . 0.4(19) ?
C12A C13A C14A C15A . . . . -163(3) ?
C16A N1A C15A C14A . . . . 0(3) ?
C18A N1A C15A C14A . . . . 172(4) ?
C13A C14A C15A N1A . . . . -1(3) ?
C15A N1A C16A C17A . . . . 0(3) ?
C18A N1A C16A C17A . . . . -172(4) ?
N1A C16A C17A C13A . . . . -1(4) ?
C14A C13A C17A C16A . . . . 0(3) ?
C12A C13A C17A C16A . . . . 164(3) ?
